data_7157936
loop_
_publ_author_name
'Goodwin, Rosemary J.'
'Blyth, Mitchell T.'
'Fung, Alfred K. K.'
'Smith, Leesa M.'
'Norcott, Philip L.'
'Tanovic, Sara'
'Coote, Michelle L.'
'White, Nicholas G.'

_publ_section_title
;
 Simple acyclic molecules containing a single charge-assisted O-H group
 can recognize anions in acetonitrile&#x2009;:&#x2009;water mixtures.
;
_journal_issue 12
_journal_name_full 'Organic &amp; biomolecular chemistry'
_journal_page_first 2794
_journal_page_last 2803
_journal_paper_doi 10.1039/d1ob00282a
_journal_volume 19
_journal_year 2021
_chemical_compound_source synthesized
_chemical_formula_moiety 'C30 H28 B1 N1 O1'
_chemical_formula_sum 'C30 H28 B N O'
_chemical_formula_weight 429.37
_space_group_IT_number 12
_space_group_name_Hall '-C 2y'
_space_group_name_H-M_alt 'C 1 2/m 1'
_symmetry_cell_setting monoclinic
_symmetry_space_group_name_Hall '-C 2y'
_symmetry_space_group_name_H-M 'C 1 2/m 1'
_atom_sites_solution_hydrogens difmap
_atom_sites_solution_primary other
_audit_update_record
;
2020-12-16 deposited with the CCDC.	2021-03-08 downloaded from the CCDC.
;
_cell_angle_alpha 90
_cell_angle_beta 91.992(11)
_cell_angle_gamma 90
_cell_formula_units_Z 4
_cell_length_a 16.154(2)
_cell_length_b 10.0700(15)
_cell_length_c 14.0816(17)
_cell_measurement_reflns_used 10086
_cell_measurement_temperature 150
_cell_measurement_theta_max 72
_cell_measurement_theta_min 3
_cell_volume 2289.3(5)
_computing_cell_refinement 'CrysAlisPro, (Agilent, 2011)'
_computing_data_collection 'SuperNova, (Oxford Diffraction, 2010)'
_computing_data_reduction 'CrysAlisPro, (Agilent, 2011)'
_computing_publication_material 'CRYSTALS (Betteridge et al., 2003)'
_computing_structure_refinement 'CRYSTALS (Betteridge et al., 2003)'
_computing_structure_solution 'Superflip (Palatinus & Chapuis, 2007)'
_diffrn_ambient_temperature 150
_diffrn_measured_fraction_theta_full 0.984
_diffrn_measured_fraction_theta_max 0.940
_diffrn_measurement_device Area
_diffrn_measurement_device_type 'Oxford Diffraction SuperNova'
_diffrn_measurement_method \w
_diffrn_radiation_monochromator graphite
_diffrn_radiation_type 'Cu K\a'
_diffrn_radiation_wavelength 1.54184
_diffrn_reflns_av_R_equivalents 0.089
_diffrn_reflns_limit_h_max 19
_diffrn_reflns_limit_h_min -19
_diffrn_reflns_limit_k_max 12
_diffrn_reflns_limit_k_min -11
_diffrn_reflns_limit_l_max 17
_diffrn_reflns_limit_l_min -11
_diffrn_reflns_number 17202
_diffrn_reflns_theta_full 25.043
_diffrn_reflns_theta_max 73.657
_diffrn_reflns_theta_min 3.140
_diffrn_standards_number 0
_exptl_absorpt_coefficient_mu 0.565
_exptl_absorpt_correction_T_max 1.00
_exptl_absorpt_correction_T_min 0.72
_exptl_absorpt_correction_type multi-scan
_exptl_absorpt_process_details 'CrysAlisPro, (Agilent, 2011)'
_exptl_crystal_colour white
_exptl_crystal_density_diffrn 1.246
_exptl_crystal_density_method 'not measured'
_exptl_crystal_description block
_exptl_crystal_F_000 912
_exptl_crystal_size_max 0.160
_exptl_crystal_size_mid 0.110
_exptl_crystal_size_min 0.060
_refine_diff_density_max 0.86
_refine_diff_density_min -0.50
_refine_ls_extinction_method None
_refine_ls_goodness_of_fit_ref 1.0465
_refine_ls_hydrogen_treatment constr
_refine_ls_matrix_type full
_refine_ls_number_parameters 177
_refine_ls_number_reflns 2073
_refine_ls_number_restraints 214
_refine_ls_R_factor_all 0.1626
_refine_ls_R_factor_gt 0.1524
_refine_ls_shift/su_max 0.0008549
_refine_ls_shift/su_mean 0.0000105
_refine_ls_structure_factor_coef Fsqd
_refine_ls_weighting_details
;
 Method, part 1, Chebychev polynomial, (Watkin, 1994, Prince, 1982) 
 [weight] = 1.0/[A~0~*T~0~(x)+A~1~*T~1~(x) ... +A~n-1~]*T~n-1~(x)] 
 where A~i~ are the Chebychev coefficients listed below and x= Fcalc/Fmax 
 Method = Robust Weighting (Prince, 1982) 
 W = [weight] * [1-(deltaF/6*sigmaF)^2^]^2^ 
 A~i~ are: 
 0.391E+04 0.577E+04 0.322E+04 0.113E+04 
;
_refine_ls_weighting_scheme calc
_refine_ls_wR_factor_all 0.2956
_refine_ls_wR_factor_gt 0.2933
_refine_ls_wR_factor_ref 0.2956
_reflns_limit_h_max 19
_reflns_limit_h_min -19
_reflns_limit_k_max 12
_reflns_limit_k_min 0
_reflns_limit_l_max 17
_reflns_limit_l_min 0
_reflns_number_gt 1802
_reflns_number_total 2302
_reflns_threshold_expression I>2.0\s(I)
_oxford_diffrn_Wilson_B_factor 2.89
_oxford_diffrn_Wilson_scale 0.06
_oxford_refine_ls_r_factor_ref 0.1626
_oxford_refine_ls_scale 4.7(2)
_oxford_reflns_number_all 2073
_oxford_reflns_threshold_expression_ref I>-3.0\s(I)
_cod_data_source_file d1ob00282a2.cif
_cod_data_source_block 1BPh4
_cod_depositor_comments
;
The following automatic conversions were performed:

data item '_atom_sites_solution_primary' value 'Other' was changed to
'other' in accordance with the
/home/data/users/saulius/crontab/automatic-downloads/rss-feeds/RSC/lib/dictionaries/cif_core.dic
dictionary named 'cif_core.dic' version 2.4.2 last updated on
2011-04-26.

Automatic conversion script
Id: cif_fix_values 7556 2019-12-06 15:28:31Z antanas 

 Adding full bibliography for 7157935--7157948.cif.
;
_cod_original_cell_volume 2289.3(3)
_cod_original_sg_symbol_H-M 'C 2/m '
_cod_original_formula_sum 'C30 H28 B1 N1 O1'
_cod_database_code 7157936

loop_
_symmetry_equiv_pos_as_xyz
x,y,z
-x,-y,-z
x+1/2,y+1/2,z
-x+1/2,-y+1/2,-z
x,-y,z
-x,y,-z
x+1/2,-y+1/2,z
-x+1/2,y+1/2,-z

loop_
_atom_site_label
_atom_site_type_symbol
_atom_site_fract_x
_atom_site_fract_y
_atom_site_fract_z
_atom_site_U_iso_or_equiv
_atom_site_occupancy
_atom_site_adp_type
_atom_site_refinement_flags_posn
_atom_site_refinement_flags_adp
_atom_site_refinement_flags_occupancy
_atom_site_disorder_assembly
_atom_site_disorder_group
_atom_site_attached_hydrogens
O1 O 0.4375(4) 0.000000(7) 0.4316(4) 0.0625 1.0000 Uani S TU . . . .
C2 C 0.3795(5) 0.0000 0.3602(6) 0.0462 1.0000 Uani S TU . . . .
C3 C 0.4008(5) 0.000000(7) 0.2679(6) 0.0417 1.0000 Uani S TU . . . .
N4 N 0.3407(4) 0.0000 0.1992(5) 0.0392 1.0000 Uani S TU . . . .
C5 C 0.2603(5) 0.000000(7) 0.2188(6) 0.0486 1.0000 Uani S TU . . . .
C6 C 0.2369(6) 0.000000(7) 0.3092(7) 0.0601 1.0000 Uani S TU . . . .
C7 C 0.2959(6) 0.000000(7) 0.3842(6) 0.0524 1.0000 Uani S TU . . . .
C8 C 0.3663(6) 0.000000(7) 0.0976(7) 0.0507 1.0000 Uani S TU . . . .
B10 B 0.6812(6) 0.0000 0.2434(7) 0.0373 1.0000 Uani S TU . . . .
C11 C 0.6177(3) 0.1258(8) 0.2452(4) 0.0411 1.0000 Uani . U . . . .
C12 C 0.5801(4) 0.1756(9) 0.1605(5) 0.0492 1.0000 Uani . U . . . .
C13 C 0.5171(4) 0.2697(11) 0.1613(8) 0.0746 1.0000 Uani . U . . . .
C14 C 0.4889(5) 0.3147(9) 0.2461(8) 0.0743 1.0000 Uani . U . . . .
C15 C 0.5247(4) 0.2703(11) 0.3312(8) 0.0746 1.0000 Uani . U . . . .
C16 C 0.5873(4) 0.1761(9) 0.3297(5) 0.0489 1.0000 Uani . U . . . .
C21 C 0.7410(5) 0.0000 0.1508(6) 0.0350 1.0000 Uani S TU . . . .
C22 C 0.7715(3) 0.1160(8) 0.1135(4) 0.0373 1.0000 Uani . U . . . .
C23 C 0.8281(3) 0.1182(8) 0.0395(4) 0.0360 1.0000 Uani . U . . . .
C24 C 0.8560(6) 0.000000(7) 0.0050(7) 0.0418 1.0000 Uani S TU . . . .
C31 C 0.7472(5) 0.0000 0.3370(6) 0.0357 1.0000 Uani S TU . . . .
C32 C 0.7805(4) 0.1178(9) 0.3731(4) 0.0442 1.0000 Uani . U . . . .
C33 C 0.8423(4) 0.1176(10) 0.4462(4) 0.0497 1.0000 Uani . U . . . .
C34 C 0.8736(5) 0.000000(7) 0.4802(7) 0.0511 1.0000 Uani S TU . . . .
H81 H 0.3196 0.0000 0.0548 0.0683 1.0000 Uiso RS . . . . .
H82 H 0.3994 0.0870 0.0849 0.0683 1.0000 Uiso R . . . . .
H31 H 0.4574 0.0000 0.2519 0.0517 1.0000 Uiso RS . . . . .
H51 H 0.2195 0.0000 0.1685 0.0590 1.0000 Uiso RS . . . . .
H121 H 0.5985 0.1427 0.1016 0.0673 1.0000 Uiso R . . . . .
H131 H 0.4945 0.3035 0.1031 0.0930 1.0000 Uiso R . . . . .
H141 H 0.4438 0.3752 0.2468 0.1002 1.0000 Uiso R . . . . .
H151 H 0.5073 0.3050 0.3900 0.0932 1.0000 Uiso R . . . . .
H161 H 0.6105 0.1436 0.3881 0.0647 1.0000 Uiso R . . . . .
H221 H 0.7538 0.1977 0.1396 0.0526 1.0000 Uiso R . . . . .
H231 H 0.8458 0.1995 0.0127 0.0508 1.0000 Uiso R . . . . .
H241 H 0.8967 0.0000 -0.0421 0.0564 1.0000 Uiso RS . . . . .
H321 H 0.7648 0.1997 0.3442 0.0596 1.0000 Uiso R . . . . .
H331 H 0.8565 0.2069 0.4612 0.0645 1.0000 Uiso R . . . . .
H341 H 0.9176 0.0000 0.5267 0.0654 1.0000 Uiso RS . . . . .
H61 H 0.1798 0.0000 0.3230 0.0739 1.0000 Uiso RS . . . . .
H71 H 0.2806 0.0000 0.4487 0.0641 1.0000 Uiso RS . . . . .
H11 H 0.4204 0.0000 0.4954 0.0756 1.0000 Uiso RS . . . . .

loop_
_atom_site_aniso_label
_atom_site_aniso_U_11
_atom_site_aniso_U_22
_atom_site_aniso_U_33
_atom_site_aniso_U_23
_atom_site_aniso_U_13
_atom_site_aniso_U_12
O1 0.024(3) 0.142(9) 0.020(3) 0.0000 -0.009(2) 0.0000
C2 0.023(3) 0.091(8) 0.024(3) 0.0000 -0.011(2) 0.0000
C3 0.017(3) 0.081(8) 0.027(3) 0.0000 -0.006(2) 0.0000
N4 0.022(3) 0.070(6) 0.025(3) 0.0000 -0.008(2) 0.0000
C5 0.020(3) 0.100(9) 0.025(3) 0.0000 -0.012(3) 0.0000
C6 0.020(3) 0.131(11) 0.029(3) 0.0000 -0.006(2) 0.0000
C7 0.028(3) 0.110(10) 0.019(3) 0.0000 -0.003(2) 0.0000
C8 0.034(5) 0.089(9) 0.028(3) 0.0000 0.000(3) 0.0000
B10 0.018(4) 0.066(5) 0.027(4) 0.0000 -0.0069(19) 0.0000
C11 0.013(2) 0.071(5) 0.039(3) 0.006(3) -0.001(2) 0.001(2)
C12 0.021(3) 0.075(5) 0.051(3) 0.021(3) -0.003(2) 0.001(3)
C13 0.021(3) 0.091(7) 0.111(5) 0.044(5) -0.001(4) 0.009(3)
C14 0.027(4) 0.050(5) 0.146(6) 0.012(5) 0.006(4) 0.008(3)
C15 0.025(4) 0.089(7) 0.110(5) -0.025(5) 0.009(4) 0.005(3)
C16 0.022(3) 0.074(5) 0.051(3) -0.008(3) 0.002(2) -0.002(3)
C21 0.017(4) 0.060(4) 0.028(3) 0.0000 -0.007(2) 0.0000
C22 0.022(3) 0.057(4) 0.032(3) -0.003(3) -0.0101(18) -0.004(3)
C23 0.027(3) 0.057(4) 0.023(3) 0.002(3) -0.0144(18) -0.010(3)
C24 0.025(4) 0.068(5) 0.032(5) 0.0000 -0.006(3) 0.0000
C31 0.010(3) 0.074(5) 0.022(3) 0.0000 0.000(2) 0.0000
C32 0.024(3) 0.080(5) 0.028(3) 0.002(3) -0.004(2) -0.011(3)
C33 0.026(3) 0.098(6) 0.025(3) 0.001(4) -0.004(2) -0.014(3)
C34 0.015(4) 0.110(7) 0.028(5) 0.0000 -0.005(3) 0.0000

loop_
_atom_type_symbol
_atom_type_scat_dispersion_real
_atom_type_scat_dispersion_imag
_atom_type_scat_Cromer_Mann_a1
_atom_type_scat_Cromer_Mann_b1
_atom_type_scat_Cromer_Mann_a2
_atom_type_scat_Cromer_Mann_b2
_atom_type_scat_Cromer_Mann_a3
_atom_type_scat_Cromer_Mann_b3
_atom_type_scat_Cromer_Mann_a4
_atom_type_scat_Cromer_Mann_b4
_atom_type_scat_Cromer_Mann_c
_atom_type_scat_source
C 0.0181 0.0091 2.3100 20.8439 1.0200 10.2075 1.5886 0.5687 0.8650 51.6512 0.2156 'International Tables Vol C 4.2.6.8 and 6.1.1.4'
H 0.0000 0.0000 0.4930 10.5109 0.3229 26.1257 0.1402 3.1424 0.0408 57.7998 0.0030 'International Tables Vol C 4.2.6.8 and 6.1.1.4'
B 0.0090 0.0039 2.0545 23.2185 1.3326 1.0210 1.0979 60.3498 0.7068 0.1403 -0.1932 'International Tables Vol C 4.2.6.8 and 6.1.1.4'
N 0.0311 0.0180 12.2126 0.0057 3.1322 9.8933 2.0125 28.9975 1.1663 0.5826 -11.5290 'International Tables Vol C 4.2.6.8 and 6.1.1.4'
O 0.0492 0.0322 3.0485 13.2771 2.2868 5.7011 1.5463 0.3239 0.8670 32.9089 0.2508 'International Tables Vol C 4.2.6.8 and 6.1.1.4'

loop_
_geom_angle_atom_site_label_1
_geom_angle_site_symmetry_1
_geom_angle_atom_site_label_2
_geom_angle_site_symmetry_2
_geom_angle_atom_site_label_3
_geom_angle_site_symmetry_3
_geom_angle
_geom_angle_publ_flag
C2 . O1 . H11 . 119.2 no
O1 . C2 . C3 . 121.4(8) yes
O1 . C2 . C7 . 118.0(8) yes
C3 . C2 . C7 . 120.7(8) yes
C2 . C3 . N4 . 119.2(8) yes
C2 . C3 . H31 . 120.4 no
N4 . C3 . H31 . 120.4 no
C3 . N4 . C5 . 122.2(8) yes
C3 . N4 . C8 . 117.9(7) yes
C5 . N4 . C8 . 119.9(7) yes
N4 . C5 . C6 . 120.3(8) yes
N4 . C5 . H51 . 119.9 no
C6 . C5 . H51 . 119.8 no
C5 . C6 . C7 . 120.7(9) yes
C5 . C6 . H61 . 120.1 no
C7 . C6 . H61 . 119.1 no
C2 . C7 . C6 . 117.0(9) yes
C2 . C7 . H71 . 121.0 no
C6 . C7 . H71 . 122.0 no
N4 . C8 . H82 5_555 108.8 no
N4 . C8 . H81 . 111.3 no
H82 5_555 C8 . H81 . 107.0 no
N4 . C8 . H82 . 108.8 no
H82 5_555 C8 . H82 . 113.9 no
H81 . C8 . H82 . 107.0 no
C11 5_555 B10 . C11 . 102.0(7) yes
C11 5_555 B10 . C21 . 113.5(5) yes
C11 . B10 . C21 . 113.5(5) yes
C11 5_555 B10 . C31 . 111.9(5) yes
C11 . B10 . C31 . 111.9(5) yes
C21 . B10 . C31 . 104.4(7) yes
B10 . C11 . C12 . 121.0(7) yes
B10 . C11 . C16 . 122.4(7) yes
C12 . C11 . C16 . 115.9(7) yes
C11 . C12 . C13 . 121.9(8) yes
C11 . C12 . H121 . 118.4 no
C13 . C12 . H121 . 119.7 no
C12 . C13 . C14 . 119.9(8) yes
C12 . C13 . H131 . 119.8 no
C14 . C13 . H131 . 120.3 no
C13 . C14 . C15 . 120.4(8) yes
C13 . C14 . H141 . 120.0 no
C15 . C14 . H141 . 119.7 no
C14 . C15 . C16 . 119.3(9) yes
C14 . C15 . H151 . 120.6 no
C16 . C15 . H151 . 120.1 no
C11 . C16 . C15 . 122.6(8) yes
C11 . C16 . H161 . 118.1 no
C15 . C16 . H161 . 119.3 no
B10 . C21 . C22 5_555 121.9(4) yes
B10 . C21 . C22 . 121.9(4) yes
C22 5_555 C21 . C22 . 115.7(8) yes
C21 . C22 . C23 . 123.0(7) yes
C21 . C22 . H221 . 118.0 no
C23 . C22 . H221 . 119.0 no
C22 . C23 . C24 . 118.6(7) yes
C22 . C23 . H231 . 121.3 no
C24 . C23 . H231 . 120.1 no
C23 . C24 . C23 5_555 120.9(9) yes
C23 . C24 . H241 . 119.5 no
C23 5_555 C24 . H241 . 119.5 no
B10 . C31 . C32 5_555 121.2(4) yes
B10 . C31 . C32 . 121.2(4) yes
C32 5_555 C31 . C32 . 117.0(8) yes
C31 . C32 . C33 . 121.4(8) yes
C31 . C32 . H321 . 119.3 no
C33 . C32 . H321 . 119.1 no
C32 . C33 . C34 . 120.1(8) yes
C32 . C33 . H331 . 108.7 no
C34 . C33 . H331 . 131.2 no
C33 . C34 . C33 5_555 120.0(9) yes
C33 . C34 . H341 . 120.0 no
C33 5_555 C34 . H341 . 120.0 no

loop_
_geom_bond_atom_site_label_1
_geom_bond_site_symmetry_1
_geom_bond_atom_site_label_2
_geom_bond_site_symmetry_2
_geom_bond_distance
_geom_bond_publ_flag
O1 . C2 . 1.350(10) yes
O1 . H11 . 0.950 no
C2 . C3 . 1.356(12) yes
C2 . C7 . 1.403(13) yes
C3 . N4 . 1.346(10) yes
C3 . H31 . 0.950 no
N4 . C5 . 1.337(11) yes
N4 . C8 . 1.503(11) yes
C5 . C6 . 1.340(13) yes
C5 . H51 . 0.950 no
C6 . C7 . 1.397(12) yes
C6 . H61 . 0.950 no
C7 . H71 . 0.950 no
C8 . H82 5_555 1.045 no
C8 . H81 . 0.950 no
C8 . H82 . 1.045 no
B10 . C11 5_555 1.630(9) yes
B10 . C11 . 1.630(9) yes
B10 . C21 . 1.649(13) yes
B10 . C31 . 1.666(12) yes
C11 . C12 . 1.412(9) yes
C11 . C16 . 1.398(9) yes
C12 . C13 . 1.391(11) yes
C12 . H121 . 0.950 no
C13 . C14 . 1.370(14) yes
C13 . H131 . 0.950 no
C14 . C15 . 1.385(13) yes
C14 . H141 . 0.950 no
C15 . C16 . 1.387(11) yes
C15 . H151 . 0.950 no
C16 . H161 . 0.950 no
C21 . C22 5_555 1.379(8) yes
C21 . C22 . 1.379(8) yes
C22 . C23 . 1.409(8) yes
C22 . H221 . 0.950 no
C23 . C24 . 1.368(9) yes
C23 . H231 . 0.950 no
C24 . H241 . 0.950 no
C31 . C32 5_555 1.391(9) yes
C31 . C32 . 1.391(9) yes
C32 . C33 . 1.409(8) yes
C32 . H321 . 0.950 no
C33 . C34 . 1.368(10) yes
C33 . H331 . 0.950 no
C34 . H341 . 0.950 no
